data_2202075
loop_
_publ_author_name
'Low, John Nicolson'
'Cobo, Justo'
'Arroyabe, Frank'
'Torres, Harlen'
'Abonia, Rodrigo'
'Nogueras, Manuel'

_publ_section_title 1-(Benzotriazol-1-ylmethyl)-5-(4-dimethylaminophenyl)-3-phenyl-4,5-dihydro-1<i>H</i>-pyrazole
_journal_issue 4
_journal_name_full 'Acta Crystallographica Section E'
_journal_page_first o517
_journal_page_last o518
_journal_paper_doi 10.1107/S1600536803006068
_journal_volume 59
_journal_year 2003
_chemical_formula_iupac 'C24 H24 N6'
_chemical_formula_moiety 'C24 H24 N6'
_chemical_formula_sum 'C24 H24 N6'
_chemical_formula_weight 396.49
_chemical_name_systematic
;
1-(Benzotriazol-1-ylmethyl)-5-(4-dimethylaminophenyl)-3-
phenyl-4,5-dihydro-1H-pyrazole
;
_space_group_IT_number 14
_symmetry_cell_setting monoclinic
_symmetry_space_group_name_Hall '-P 2ybc'
_symmetry_space_group_name_H-M 'P 1 21/c 1'
_atom_sites_solution_hydrogens geom
_atom_sites_solution_primary direct
_atom_sites_solution_secondary difmap
_cell_angle_alpha 90.00
_cell_angle_beta 106.8400(10)
_cell_angle_gamma 90.00
_cell_formula_units_Z 4
_cell_length_a 10.8485(2)
_cell_length_b 14.4584(4)
_cell_length_c 14.0433(4)
_cell_measurement_reflns_used 4800
_cell_measurement_temperature 120.0(2)
_cell_measurement_theta_max 27.45
_cell_measurement_theta_min 3.03
_cell_volume 2108.26(9)
_computing_cell_refinement 'DENZO--SMN (Otwinowski & Minor, 1997)'
_computing_data_collection 'KappaCCD Server Software (Nonius, 1997)'
_computing_data_reduction 'DENZO--SMN (Otwinowski & Minor, 1997)'
_computing_molecular_graphics 'ORTEPII (Johnson, 1976) and PLATON (Spek, 2003)'
_computing_publication_material 'SHELXL97 and WordPerfect macro PRPKAPPA (Ferguson, 1999)'
_computing_structure_refinement 'SHELXL97 (Sheldrick, 1997)'
_computing_structure_solution 'SHELXS97 (Sheldrick, 1997)'
_diffrn_ambient_temperature 120.0(2)
_diffrn_measured_fraction_theta_full 0.998
_diffrn_measured_fraction_theta_max 0.998
_diffrn_measurement_device_type 'Nonius KappaCCD'
_diffrn_measurement_method '\f scans and \w scans with \k offsets'
_diffrn_radiation_monochromator graphite
_diffrn_radiation_source 'fine-focus sealed X-ray tube'
_diffrn_radiation_type 'Mo K\a'
_diffrn_radiation_wavelength 0.71073
_diffrn_reflns_av_R_equivalents 0.0932
_diffrn_reflns_av_sigmaI/netI 0.0634
_diffrn_reflns_limit_h_max 14
_diffrn_reflns_limit_h_min -13
_diffrn_reflns_limit_k_max 18
_diffrn_reflns_limit_k_min -18
_diffrn_reflns_limit_l_max 18
_diffrn_reflns_limit_l_min -15
_diffrn_reflns_number 24082
_diffrn_reflns_theta_full 25.00
_diffrn_reflns_theta_max 27.45
_diffrn_reflns_theta_min 3.03
_diffrn_standards_decay_% negligible
_exptl_absorpt_coefficient_mu 0.078
_exptl_absorpt_correction_T_max 0.9908
_exptl_absorpt_correction_T_min 0.9579
_exptl_absorpt_correction_type multi-scan
_exptl_absorpt_process_details '(DENZO--SMN; Otwinowski & Minor, 1997)'
_exptl_crystal_colour colourless
_exptl_crystal_density_diffrn 1.249
_exptl_crystal_density_method 'not measured'
_exptl_crystal_description needle
_exptl_crystal_F_000 840
_exptl_crystal_size_max 0.56
_exptl_crystal_size_mid 0.20
_exptl_crystal_size_min 0.12
_refine_diff_density_max 0.238
_refine_diff_density_min -0.196
_refine_ls_extinction_coef 0.033(2)
_refine_ls_extinction_expression Fc^*^=kFc[1+0.001xFc^2^\l^3^/sin(2\q)]^-1/4^
_refine_ls_extinction_method SHELXL97
_refine_ls_goodness_of_fit_ref 1.026
_refine_ls_hydrogen_treatment constr
_refine_ls_matrix_type full
_refine_ls_number_parameters 274
_refine_ls_number_reflns 4800
_refine_ls_number_restraints 0
_refine_ls_restrained_S_all 1.026
_refine_ls_R_factor_all 0.0927
_refine_ls_R_factor_gt 0.0548
_refine_ls_shift/su_max 0.001
_refine_ls_shift/su_mean 0.000
_refine_ls_structure_factor_coef Fsqd
_refine_ls_weighting_details 'w = 1/[\s^2^(Fo^2^)+(0.0573P)^2^+0.4464P] where P = (Fo^2^+2Fc^2^)/3'
_refine_ls_weighting_scheme calc
_refine_ls_wR_factor_gt 0.1201
_refine_ls_wR_factor_ref 0.1376
_reflns_number_gt 3236
_reflns_number_total 4800
_reflns_threshold_expression I>2\s(I)
_cod_data_source_file na6216.cif
_cod_data_source_block I
_cod_depositor_comments
;
 Removing the _chemical_melting_point data item since it contained the
 _chemical_formula_sum data item value and not the melting temperature.

 Antanas Vaitkus,
 2017-09-27

The following automatic conversions were performed:

'_exptl_absorpt_correction_type' value 'Multi-scan' changed to
'multi-scan' according to
/home/saulius/struct/CIF-dictionaries/cif_core.dic dictionary named
'cif_core.dic' version 2.4.1 from 2010-06-29.

Automatic conversion script
Id: cif_fix_values 1715 2011-07-08 13:25:40Z adriana 
;
_cod_original_sg_symbol_H-M 'P 21/c'
_cod_database_code 2202075
_cod_database_fobs_code 2202075

loop_
_symmetry_equiv_pos_as_xyz
'x, y, z'
'-x, y+1/2, -z+1/2'
'-x, -y, -z'
'x, -y+1/2, z+1/2'

loop_
_atom_site_label
_atom_site_fract_x
_atom_site_fract_y
_atom_site_fract_z
_atom_site_U_iso_or_equiv
_atom_site_adp_type
_atom_site_calc_flag
_atom_site_refinement_flags
_atom_site_occupancy
_atom_site_disorder_assembly
_atom_site_disorder_group
_atom_site_type_symbol
N1 0.66421(13) 0.14036(10) 0.53692(10) 0.0342(3) Uani d . 1 . . N
N2 0.65909(15) 0.10099(11) 0.44759(11) 0.0442(4) Uani d . 1 . . N
N3 0.75730(15) 0.12995(12) 0.41976(12) 0.0488(4) Uani d . 1 . . N
C3A 0.82845(17) 0.18896(13) 0.49208(14) 0.0410(4) Uani d . 1 . . C
C4 0.9414(2) 0.23812(14) 0.49774(18) 0.0554(6) Uani d . 1 . . C
C5 0.9898(2) 0.29235(16) 0.5792(2) 0.0666(7) Uani d . 1 . . C
C6 0.9284(2) 0.29945(15) 0.65459(19) 0.0614(6) Uani d . 1 . . C
C7 0.81738(19) 0.25248(13) 0.65083(15) 0.0454(5) Uani d . 1 . . C
C7A 0.76893(15) 0.19646(11) 0.56739(12) 0.0342(4) Uani d . 1 . . C
C1 0.56315(16) 0.12098(11) 0.58349(13) 0.0345(4) Uani d . 1 . . C
N11 0.50517(13) 0.27370(9) 0.61806(10) 0.0314(3) Uani d . 1 . . N
N12 0.46352(12) 0.19039(9) 0.56663(9) 0.0308(3) Uani d . 1 . . N
C13 0.39547(15) 0.21302(11) 0.46149(11) 0.0305(4) Uani d . 1 . . C
C31 0.29953(15) 0.14059(11) 0.41045(12) 0.0313(4) Uani d . 1 . . C
C32 0.30106(16) 0.10442(12) 0.31943(12) 0.0355(4) Uani d . 1 . . C
C33 0.20840(16) 0.04225(13) 0.26792(13) 0.0401(4) Uani d . 1 . . C
C34 0.10917(16) 0.01397(12) 0.30604(13) 0.0368(4) Uani d . 1 . . C
N34 0.01385(16) -0.04616(12) 0.25446(13) 0.0528(4) Uani d . 1 . . N
C342 -0.0985(2) -0.06248(17) 0.28735(19) 0.0655(6) Uani d . 1 . . C
C341 0.0143(2) -0.07984(19) 0.15867(18) 0.0729(7) Uani d . 1 . . C
C35 0.10937(16) 0.04889(12) 0.39918(13) 0.0385(4) Uani d . 1 . . C
C36 0.20323(15) 0.11008(12) 0.44964(12) 0.0357(4) Uani d . 1 . . C
C14 0.34088(16) 0.30815(12) 0.47408(12) 0.0344(4) Uani d . 1 . . C
C15 0.43691(15) 0.34071(11) 0.56879(11) 0.0299(4) Uani d . 1 . . C
C51 0.44733(15) 0.43597(11) 0.60556(12) 0.0315(4) Uani d . 1 . . C
C52 0.54134(17) 0.46136(12) 0.69310(13) 0.0370(4) Uani d . 1 . . C
C53 0.54769(19) 0.55154(13) 0.72729(15) 0.0442(5) Uani d . 1 . . C
C54 0.4617(2) 0.61764(13) 0.67547(15) 0.0488(5) Uani d . 1 . . C
C55 0.3695(2) 0.59342(13) 0.58883(15) 0.0487(5) Uani d . 1 . . C
C56 0.36188(18) 0.50326(12) 0.55373(14) 0.0402(4) Uani d . 1 . . C
H4 0.9827 0.2338 0.4468 0.066 Uiso calc R 1 . . H
H5 1.0667 0.3262 0.5853 0.080 Uiso calc R 1 . . H
H6 0.9654 0.3382 0.7101 0.074 Uiso calc R 1 . . H
H7 0.7761 0.2577 0.7017 0.054 Uiso calc R 1 . . H
H1A 0.5229 0.0610 0.5582 0.041 Uiso calc R 1 . . H
H1B 0.6031 0.1145 0.6561 0.041 Uiso calc R 1 . . H
H13 0.4606 0.2204 0.4242 0.037 Uiso calc R 1 . . H
H32 0.3673 0.1227 0.2916 0.043 Uiso calc R 1 . . H
H33 0.2125 0.0186 0.2058 0.048 Uiso calc R 1 . . H
H34A -0.0721 -0.0895 0.3542 0.098 Uiso calc R 1 . . H
H34B -0.1565 -0.1052 0.2413 0.098 Uiso calc R 1 . . H
H34C -0.1430 -0.0038 0.2889 0.098 Uiso calc R 1 . . H
H34D -0.0063 -0.0291 0.1104 0.109 Uiso calc R 1 . . H
H34E -0.0503 -0.1289 0.1376 0.109 Uiso calc R 1 . . H
H34F 0.0996 -0.1046 0.1625 0.109 Uiso calc R 1 . . H
H35 0.0441 0.0302 0.4279 0.046 Uiso calc R 1 . . H
H36 0.2018 0.1320 0.5131 0.043 Uiso calc R 1 . . H
H14A 0.3392 0.3494 0.4175 0.041 Uiso calc R 1 . . H
H14B 0.2531 0.3035 0.4816 0.041 Uiso calc R 1 . . H
H52 0.6009 0.4166 0.7291 0.044 Uiso calc R 1 . . H
H53 0.6116 0.5683 0.7868 0.053 Uiso calc R 1 . . H
H54 0.4663 0.6793 0.6995 0.059 Uiso calc R 1 . . H
H55 0.3107 0.6387 0.5529 0.058 Uiso calc R 1 . . H
H56 0.2980 0.4873 0.4939 0.048 Uiso calc R 1 . . H

loop_
_atom_site_aniso_label
_atom_site_aniso_U_11
_atom_site_aniso_U_22
_atom_site_aniso_U_33
_atom_site_aniso_U_12
_atom_site_aniso_U_13
_atom_site_aniso_U_23
N1 0.0317(8) 0.0347(8) 0.0328(8) 0.0078(6) 0.0041(6) -0.0037(6)
N2 0.0370(9) 0.0520(10) 0.0413(9) 0.0112(7) 0.0076(7) -0.0117(7)
N3 0.0443(10) 0.0578(11) 0.0439(9) 0.0144(8) 0.0122(8) -0.0033(8)
C3A 0.0378(10) 0.0391(10) 0.0460(10) 0.0131(8) 0.0119(8) 0.0052(8)
C4 0.0506(13) 0.0481(12) 0.0758(15) 0.0099(10) 0.0315(11) 0.0104(11)
C5 0.0496(13) 0.0513(13) 0.104(2) -0.0075(10) 0.0312(13) -0.0006(14)
C6 0.0509(13) 0.0491(13) 0.0801(16) -0.0097(10) 0.0123(11) -0.0158(11)
C7 0.0434(11) 0.0412(11) 0.0491(11) -0.0017(8) 0.0097(9) -0.0074(9)
C7A 0.0300(9) 0.0300(9) 0.0396(9) 0.0069(7) 0.0053(7) 0.0027(7)
C1 0.0337(9) 0.0293(9) 0.0384(9) 0.0048(7) 0.0071(7) 0.0014(7)
N11 0.0349(8) 0.0289(7) 0.0306(7) 0.0015(6) 0.0100(6) 0.0000(6)
N12 0.0316(7) 0.0278(7) 0.0308(7) 0.0032(5) 0.0056(6) 0.0002(6)
C13 0.0277(8) 0.0349(9) 0.0280(8) 0.0025(7) 0.0067(7) 0.0023(7)
C31 0.0265(8) 0.0349(9) 0.0308(9) 0.0065(7) 0.0057(7) 0.0015(7)
C32 0.0294(9) 0.0432(10) 0.0343(9) 0.0050(7) 0.0098(7) -0.0021(8)
C33 0.0353(10) 0.0465(11) 0.0358(9) 0.0072(8) 0.0060(8) -0.0073(8)
C34 0.0283(9) 0.0349(9) 0.0412(10) 0.0056(7) 0.0008(7) -0.0027(8)
N34 0.0397(9) 0.0578(11) 0.0546(10) -0.0073(8) 0.0037(8) -0.0182(8)
C342 0.0459(13) 0.0680(15) 0.0779(16) -0.0188(11) 0.0107(11) -0.0116(12)
C341 0.0558(15) 0.0844(18) 0.0699(16) -0.0084(12) 0.0047(12) -0.0370(14)
C35 0.0318(9) 0.0426(10) 0.0407(10) -0.0006(7) 0.0098(8) 0.0011(8)
C36 0.0333(9) 0.0424(10) 0.0320(9) 0.0004(7) 0.0102(7) -0.0021(7)
C14 0.0320(9) 0.0350(10) 0.0345(9) 0.0052(7) 0.0069(7) 0.0036(7)
C15 0.0287(9) 0.0326(9) 0.0300(8) 0.0027(7) 0.0108(7) 0.0044(7)
C51 0.0337(9) 0.0314(9) 0.0339(9) 0.0029(7) 0.0169(7) 0.0024(7)
C52 0.0373(10) 0.0376(10) 0.0396(10) -0.0002(7) 0.0169(8) 0.0007(8)
C53 0.0488(11) 0.0411(11) 0.0491(11) -0.0080(8) 0.0245(9) -0.0091(9)
C54 0.0713(14) 0.0301(10) 0.0588(13) -0.0033(9) 0.0405(11) -0.0025(9)
C55 0.0670(14) 0.0318(10) 0.0566(13) 0.0128(9) 0.0323(11) 0.0109(9)
C56 0.0465(11) 0.0367(10) 0.0403(10) 0.0077(8) 0.0174(8) 0.0056(8)

loop_
_atom_type_symbol
_atom_type_description
_atom_type_scat_dispersion_real
_atom_type_scat_dispersion_imag
_atom_type_scat_source
C C 0.0033 0.0016 'International Tables Vol C Tables 4.2.6.8 and 6.1.1.4'
H H 0.0000 0.0000 'International Tables Vol C Tables 4.2.6.8 and 6.1.1.4'
N N 0.0061 0.0033 'International Tables Vol C Tables 4.2.6.8 and 6.1.1.4'

loop_
_geom_angle_atom_site_label_1
_geom_angle_atom_site_label_2
_geom_angle_atom_site_label_3
_geom_angle
_geom_angle_publ_flag
C7A N1 N2 110.24(14) yes
C7A N1 C1 129.93(14) yes
N2 N1 C1 119.81(14) yes
N3 N2 N1 108.79(15) yes
N2 N3 C3A 108.01(15) yes
N3 C3A C7A 108.88(16) yes
N3 C3A C4 130.58(18) yes
C7A C3A C4 120.54(18) yes
C5 C4 C3A 117.3(2) yes
C5 C4 H4 121.3 no
C3A C4 H4 121.3 no
C4 C5 C6 121.6(2) yes
C4 C5 H5 119.2 no
C6 C5 H5 119.2 no
C7 C6 C5 122.4(2) yes
C7 C6 H6 118.8 no
C5 C6 H6 118.8 no
C6 C7 C7A 115.65(19) yes
C6 C7 H7 122.2 no
C7A C7 H7 122.2 no
N1 C7A C3A 104.08(15) yes
N1 C7A C7 133.41(16) yes
C3A C7A C7 122.52(17) yes
N12 C1 N1 114.69(13) yes
N12 C1 H1A 108.6 no
N1 C1 H1A 108.6 no
N12 C1 H1B 108.6 no
N1 C1 H1B 108.6 no
H1A C1 H1B 107.6 no
C15 N11 N12 108.51(13) yes
N11 N12 C1 113.35(12) yes
N11 N12 C13 108.34(12) yes
C1 N12 C13 116.73(13) yes
N12 C13 C31 113.39(13) no
N12 C13 C14 100.44(12) yes
C31 C13 C14 116.37(13) no
N12 C13 H13 108.7 no
C31 C13 H13 108.7 no
C14 C13 H13 108.7 no
C32 C31 C36 117.25(16) no
C32 C31 C13 120.73(15) no
C36 C31 C13 121.96(14) no
C31 C32 C33 121.72(16) no
C31 C32 H32 119.1 no
C33 C32 H32 119.1 no
C32 C33 C34 120.89(16) no
C32 C33 H33 119.6 no
C34 C33 H33 119.6 no
N34 C34 C33 121.72(16) no
N34 C34 C35 120.91(16) no
C33 C34 C35 117.38(16) no
C34 N34 C341 120.01(18) no
C34 N34 C342 120.50(17) no
C341 N34 C342 118.56(17) no
N34 C342 H34A 109.5 no
N34 C342 H34B 109.5 no
H34A C342 H34B 109.5 no
N34 C342 H34C 109.5 no
H34A C342 H34C 109.5 no
H34B C342 H34C 109.5 no
N34 C341 H34D 109.5 no
N34 C341 H34E 109.5 no
H34D C341 H34E 109.5 no
N34 C341 H34F 109.5 no
H34D C341 H34F 109.5 no
H34E C341 H34F 109.5 no
C36 C35 C34 120.78(16) no
C36 C35 H35 119.6 no
C34 C35 H35 119.6 no
C35 C36 C31 121.94(16) no
C35 C36 H36 119.0 no
C31 C36 H36 119.0 no
C15 C14 C13 101.03(13) yes
C15 C14 H14A 111.6 no
C13 C14 H14A 111.6 no
C15 C14 H14B 111.6 no
C13 C14 H14B 111.6 no
H14A C14 H14B 109.4 no
N11 C15 C51 122.89(15) no
N11 C15 C14 112.38(14) yes
C51 C15 C14 124.61(14) no
C56 C51 C52 118.70(16) no
C56 C51 C15 120.05(15) no
C52 C51 C15 121.25(15) no
C53 C52 C51 120.13(17) no
C53 C52 H52 119.9 no
C51 C52 H52 119.9 no
C52 C53 C54 120.61(18) no
C52 C53 H53 119.7 no
C54 C53 H53 119.7 no
C55 C54 C53 119.65(17) no
C55 C54 H54 120.2 no
C53 C54 H54 120.2 no
C54 C55 C56 120.36(18) no
C54 C55 H55 119.8 no
C56 C55 H55 119.8 no
C55 C56 C51 120.53(18) no
C55 C56 H56 119.7 no
C51 C56 H56 119.7 no

loop_
_geom_bond_atom_site_label_1
_geom_bond_atom_site_label_2
_geom_bond_site_symmetry_2
_geom_bond_distance
_geom_bond_publ_flag
N1 C7A . 1.360(2) yes
N1 N2 . 1.3639(19) yes
N1 C1 . 1.457(2) yes
N2 N3 . 1.306(2) yes
N3 C3A . 1.379(2) yes
C3A C7A . 1.394(2) yes
C3A C4 . 1.399(3) yes
C4 C5 . 1.360(3) yes
C4 H4 . 0.95 no
C5 C6 . 1.408(3) yes
C5 H5 . 0.95 no
C6 C7 . 1.371(3) yes
C6 H6 . 0.95 no
C7 C7A . 1.396(3) yes
C7 H7 . 0.95 no
C1 N12 . 1.443(2) yes
C1 H1A . 0.99 no
C1 H1B . 0.99 no
N11 C15 . 1.292(2) yes
N11 N12 . 1.4098(18) yes
N12 C13 . 1.483(2) yes
C13 C31 . 1.504(2) no
C13 C14 . 1.528(2) yes
C13 H13 . 1.00 no
C31 C32 . 1.386(2) no
C31 C36 . 1.386(2) no
C32 C33 . 1.386(2) no
C32 H32 . 0.95 no
C33 C34 . 1.395(3) no
C33 H33 . 0.95 no
C34 N34 . 1.384(2) no
C34 C35 . 1.401(2) no
N34 C341 . 1.432(3) no
N34 C342 . 1.442(3) no
C342 H34A . 0.98 no
C342 H34B . 0.98 no
C342 H34C . 0.98 no
C341 H34D . 0.98 no
C341 H34E . 0.98 no
C341 H34F . 0.98 no
C35 C36 . 1.380(2) no
C35 H35 . 0.95 no
C36 H36 . 0.95 no
C14 C15 . 1.508(2) yes
C14 H14A . 0.99 no
C14 H14B . 0.99 no
C15 C51 . 1.464(2) no
C51 C56 . 1.395(2) no
C51 C52 . 1.400(2) no
C52 C53 . 1.384(2) no
C52 H52 . 0.95 no
C53 C54 . 1.386(3) no
C53 H53 . 0.95 no
C54 C55 . 1.378(3) no
C54 H54 . 0.95 no
C55 C56 . 1.388(3) no
C55 H55 . 0.95 no
C56 H56 . 0.95 no

loop_
_geom_torsion_atom_site_label_1
_geom_torsion_atom_site_label_2
_geom_torsion_atom_site_label_3
_geom_torsion_atom_site_label_4
_geom_torsion
_geom_torsion_publ_flag
C7A N1 N2 N3 0.08(18) no
C1 N1 N2 N3 178.51(14) no
N1 N2 N3 C3A 0.26(19) no
N2 N3 C3A C7A -0.5(2) no
N2 N3 C3A C4 -179.78(19) no
N3 C3A C4 C5 179.49(19) no
C7A C3A C4 C5 0.3(3) no
C3A C4 C5 C6 -0.4(3) no
C4 C5 C6 C7 0.1(4) no
C5 C6 C7 C7A 0.3(3) no
N2 N1 C7A C3A -0.37(17) no
C1 N1 C7A C3A -178.60(15) no
N2 N1 C7A C7 179.27(18) no
C1 N1 C7A C7 1.0(3) no
N3 C3A C7A N1 0.52(18) no
C4 C3A C7A N1 179.89(16) no
N3 C3A C7A C7 -179.17(16) no
C4 C3A C7A C7 0.2(3) no
C6 C7 C7A N1 179.92(19) no
C6 C7 C7A C3A -0.5(3) no
C7A N1 C1 N12 80.6(2) yes
N2 N1 C1 N12 -97.47(17) yes
C15 N11 N12 C1 152.10(13) no
C15 N11 N12 C13 20.85(16) no
N1 C1 N12 N11 -71.05(17) yes
N1 C1 N12 C13 55.92(19) yes
N11 N12 C13 C31 -154.93(12) no
C1 N12 C13 C31 75.69(17) no
N11 N12 C13 C14 -30.05(15) no
C1 N12 C13 C14 -159.44(13) no
N12 C13 C31 C32 -129.01(15) no
C14 C13 C31 C32 115.22(17) no
N12 C13 C31 C36 53.7(2) no
C14 C13 C31 C36 -62.0(2) no
C36 C31 C32 C33 1.8(2) no
C13 C31 C32 C33 -175.62(15) no
C31 C32 C33 C34 0.3(3) no
C32 C33 C34 N34 178.27(16) no
C32 C33 C34 C35 -1.7(3) no
C33 C34 N34 C341 -1.0(3) no
C35 C34 N34 C341 178.98(19) no
C33 C34 N34 C342 -169.84(19) no
C35 C34 N34 C342 10.2(3) no
N34 C34 C35 C36 -178.86(16) no
C33 C34 C35 C36 1.1(2) no
C34 C35 C36 C31 0.9(3) no
C32 C31 C36 C35 -2.4(2) no
C13 C31 C36 C35 174.98(15) no
N12 C13 C14 C15 26.84(15) no
C31 C13 C14 C15 149.66(13) no
N12 N11 C15 C51 174.64(13) no
N12 N11 C15 C14 -1.52(17) no
C13 C14 C15 N11 -17.16(17) no
C13 C14 C15 C51 166.75(14) no
N11 C15 C51 C56 -173.43(15) no
C14 C15 C51 C56 2.3(2) no
N11 C15 C51 C52 5.9(2) no
C14 C15 C51 C52 -178.39(15) no
C56 C51 C52 C53 0.6(2) no
C15 C51 C52 C53 -178.80(15) no
C51 C52 C53 C54 -0.2(3) no
C52 C53 C54 C55 -0.3(3) no
C53 C54 C55 C56 0.4(3) no
C54 C55 C56 C51 0.0(3) no
C52 C51 C56 C55 -0.5(2) no
C15 C51 C56 C55 178.88(15) no
